data_7251545
loop_
_publ_author_name
'Amarne, Hazem'
'Stirk, Alexander J.'
'O'Keefe, Christopher A.'
'Schurko, Robert W.'
'Loeb, Stephen J.'

_publ_section_title
;
 A dynamic pcu MOF(Zn) containing a ditopic T-shaped [2]rotaxane linker
;
_journal_issue 3
_journal_name_full CrystEngComm
_journal_page_first 631
_journal_page_last 634
_journal_paper_doi 10.1039/D5CE01108F
_journal_volume 28
_journal_year 2026
_chemical_formula_moiety 'C29 H20.67 N2 O6.333 Zn, 0.167(O), C18 H36 O6'
_chemical_formula_sum 'C282 H342 N12 O75 Zn6'
_chemical_formula_weight 5491.88
_space_group_crystal_system trigonal
_space_group_IT_number 148
_space_group_name_Hall '-R 3'
_space_group_name_H-M_alt 'R -3 :H'
_atom_sites_solution_hydrogens mixed
_atom_sites_solution_primary direct
_audit_creation_date 2025-10-31
_audit_creation_method
;
Olex2 1.3
(compiled 2020.11.12 svn.r5f609507 for OlexSys, GUI svn.r6408)
;
_audit_update_record
;
2025-11-05 deposited with the CCDC.	2025-12-23 downloaded from the CCDC.
;
_cell_angle_alpha 90
_cell_angle_beta 90
_cell_angle_gamma 120
_cell_formula_units_Z 3
_cell_length_a 25.8311(5)
_cell_length_b 25.8311(5)
_cell_length_c 44.9688(14)
_cell_measurement_reflns_used 9950
_cell_measurement_temperature 170.0
_cell_measurement_theta_max 51.945
_cell_measurement_theta_min 2.206
_cell_volume 25985.3(11)
_computing_cell_refinement 'SAINT V8.40B (?, 2016)'
_computing_data_reduction 'SAINT V8.40B (?, 2016)'
_computing_molecular_graphics 'Olex2 1.3 (Dolomanov et al., 2009)'
_computing_publication_material 'Olex2 1.3 (Dolomanov et al., 2009)'
_computing_structure_refinement 'SHELXL 2018/3 (Sheldrick, 2015)'
_computing_structure_solution 'SHELXS  (Sheldrick, 2008)'
_diffrn_ambient_temperature 170.0
_diffrn_measured_fraction_theta_full 0.994
_diffrn_measured_fraction_theta_max 0.994
_diffrn_measurement_device_type 'Bruker APEX-II CCD'
_diffrn_measurement_method '\f and \w scans'
_diffrn_radiation_type CuK\a
_diffrn_radiation_wavelength 1.54178
_diffrn_reflns_av_R_equivalents 0.0631
_diffrn_reflns_av_unetI/netI 0.0237
_diffrn_reflns_Laue_measured_fraction_full 0.994
_diffrn_reflns_Laue_measured_fraction_max 0.994
_diffrn_reflns_limit_h_max 26
_diffrn_reflns_limit_h_min -26
_diffrn_reflns_limit_k_max 26
_diffrn_reflns_limit_k_min -26
_diffrn_reflns_limit_l_max 45
_diffrn_reflns_limit_l_min -45
_diffrn_reflns_number 91605
_diffrn_reflns_point_group_measured_fraction_full 0.994
_diffrn_reflns_point_group_measured_fraction_max 0.994
_diffrn_reflns_theta_full 51.945
_diffrn_reflns_theta_max 51.945
_diffrn_reflns_theta_min 2.206
_diffrn_source_current 1.0
_diffrn_source_power 0.05
_diffrn_source_voltage 50.0
_diffrn_standards_number 0
_exptl_absorpt_coefficient_mu 1.018
_exptl_absorpt_correction_T_max 0.7502
_exptl_absorpt_correction_T_min 0.5856
_exptl_absorpt_process_details
;
SADABS-2016/2 (Bruker,2016/2) was used for absorption correction.
wR2(int) was 0.1449 before and 0.0914 after correction.
The Ratio of minimum to maximum transmission is 0.7806.
The \l/2 correction factor is Not present.
;
_exptl_crystal_colour colourless
_exptl_crystal_density_diffrn 1.053
_exptl_crystal_description prism
_exptl_crystal_F_000 8694
_exptl_crystal_recrystallization_method 'Solvothermal synthesis from DMF'
_exptl_crystal_size_max 0.3
_exptl_crystal_size_mid 0.2
_exptl_crystal_size_min 0.2
_refine_diff_density_max 1.128
_refine_diff_density_min -0.825
_refine_diff_density_rms 0.144
_refine_ls_extinction_method none
_refine_ls_goodness_of_fit_ref 1.774
_refine_ls_hydrogen_treatment constr
_refine_ls_matrix_type full
_refine_ls_number_parameters 553
_refine_ls_number_reflns 6419
_refine_ls_number_restraints 252
_refine_ls_restrained_S_all 1.819
_refine_ls_R_factor_all 0.1257
_refine_ls_R_factor_gt 0.1224
_refine_ls_shift/su_max 0.000
_refine_ls_shift/su_mean 0.000
_refine_ls_structure_factor_coef Fsqd
_refine_ls_weighting_details 'w=1/[\s^2^(Fo^2^)+(0.2000P)^2^] where P=(Fo^2^+2Fc^2^)/3'
_refine_ls_weighting_scheme calc
_refine_ls_wR_factor_gt 0.3411
_refine_ls_wR_factor_ref 0.3494
_reflns_Friedel_coverage 0.000
_reflns_number_gt 6124
_reflns_number_total 6419
_reflns_threshold_expression 'I > 2\s(I)'
_cod_data_source_file d5ce01108f2.cif
_cod_data_source_block test3
_cod_original_cell_volume 25985.3(13)
_cod_original_sg_symbol_H-M 'R -3'
_cod_database_code 7251545
_shelx_shelxl_version_number 2018/3
_shelx_space_group_comment
;
The symmetry employed for this shelxl refinement is uniquely defined
by the following loop, which should always be used as a source of
symmetry information in preference to the above space-group names.
They are only intended as comments.
;
_olex2_refinement_description
;
1. Twinned data refinement
 Scales: 0.736(3)
 0.264(3)
2. Fixed Uiso
 At 1.2 times of:
  All C(H) groups, H3 of O3, All C(H,H) groups, All N(H) groups
 At 1.5 times of:
  All C(H,H,H) groups, H1B of O1B
3. Restrained distances
 C46-C47 = C30-C31 = C32-C33 = C34-C35 = C36-C37
 1.48 with sigma of 0.02
 C45-C44 = C45-C46 = O7-C47 = O7-C30 = O8-C31 = O8-C32
 1.42 with sigma of 0.02
 O9-C33 = O9-C34 = O10-C35 = O10-C36 = O11-C37 = O11-C38
 1.42 with sigma of 0.02
 C38-C39 = C39-O12 = O12-C40 = C40-C41 = C41-C42 = C42-C43 = C43-C44
 1.48 with sigma of 0.02
 C45-C47 = C45-C43 = O7-C46 = O7-C31 = O8-C30 = O8-C33 = O9-C32 = O9-C35
 2.4 with sigma of 0.04
 O10-C34 = O10-C37 = O11-C36 = O11-C39
 2.4 with sigma of 0.04
 C44-C46 = C47-C30 = C31-C32 = C33-C34 = C35-C36 = C37-C38
 2.44 with sigma of 0.04
 C38-O12 = C39-C40 = O12-C41 = C40-C42 = C41-C43 = C42-C44
 2.44 with sigma of 0.04
4. Uiso/Uaniso restraints and constraints
C22 \\sim C23 \\sim C24 \\sim C25 \\sim C26 \\sim C27 \\sim O5 \\sim C28 \\sim
O6 \\sim C29: within 2A with sigma of 0.04 and sigma for terminal atoms of 0.08
within 2A
O7 \\sim C30 \\sim C31 \\sim O8 \\sim C32 \\sim C33 \\sim O9 \\sim C34 \\sim
C35 \\sim O10 \\sim C36 \\sim C37 \\sim O11 \\sim C38 \\sim C39 \\sim O12:
within 2A with sigma of 0.04 and sigma for terminal atoms of 0.08 within 2A
C40 \\sim C41 \\sim C42 \\sim C43 \\sim C44 \\sim C45 \\sim C46 \\sim C47:
within 2A with sigma of 0.04 and sigma for terminal atoms of 0.08 within 2A
5. Others
 Fixed Sof: H3(0.67)
 Fixed X: H3(0.08558)
 Fixed Y: H3(0.039409)
 Fixed Z: H3(0.47394)
6.a Ternary CH refined with riding coordinates:
 O1B(H1B)
6.b Secondary CH2 refined with riding coordinates:
 C30(H30A,H30B), C31(H31A,H31B), C32(H32A,H32B), C33(H33A,H33B), C34(H34A,
 H34B), C35(H35A,H35B), C36(H36A,H36B), C37(H37A,H37B), C38(H38A,H38B),
 C39(H39A,H39B), C40(H40A,H40B), C41(H41A,H41B), C42(H42A,H42B), C43(H43A,H43B),
  C44(H44A,H44B), C45(H45A,H45B), C46(H46A,H46B), C47(H47A,H47B)
6.c Me refined with riding coordinates:
 C28(H28A,H28B,H28C), C29(H29A,H29B,H29C)
6.d Aromatic/amide H refined with riding coordinates:
 N2(H2), C3(H3A), C4(H4), C6(H6), C7(H7), C12(H12), C13(H13), C15(H15),
 C16(H16), C18(H18), C19(H19), C23(H23), C25(H25), C27(H27)
6.e Fitted hexagon refined as free rotating group:
 C22(C23,C24,C25,C26,C27)
;
_olex2_submission_special_instructions 'No special instructions were received'

loop_
_space_group_symop_operation_xyz
'x, y, z'
'-y, x-y, z'
'-x+y, -x, z'
'x+2/3, y+1/3, z+1/3'
'-y+2/3, x-y+1/3, z+1/3'
'-x+y+2/3, -x+1/3, z+1/3'
'x+1/3, y+2/3, z+2/3'
'-y+1/3, x-y+2/3, z+2/3'
'-x+y+1/3, -x+2/3, z+2/3'
'-x, -y, -z'
'y, -x+y, -z'
'x-y, x, -z'
'-x+2/3, -y+1/3, -z+1/3'
'y+2/3, -x+y+1/3, -z+1/3'
'x-y+2/3, x+1/3, -z+1/3'
'-x+1/3, -y+2/3, -z+2/3'
'y+1/3, -x+y+2/3, -z+2/3'
'x-y+1/3, x+2/3, -z+2/3'

loop_
_atom_site_label
_atom_site_type_symbol
_atom_site_fract_x
_atom_site_fract_y
_atom_site_fract_z
_atom_site_U_iso_or_equiv
_atom_site_adp_type
_atom_site_occupancy
_atom_site_site_symmetry_order
_atom_site_calc_flag
_atom_site_refinement_flags_posn
_atom_site_refinement_flags_adp
_atom_site_refinement_flags_occupancy
_atom_site_disorder_assembly
_atom_site_disorder_group
Zn1 Zn 0.61578(5) 0.36807(5) 0.75057(2) 0.0588(5) Uani 1 1 d . . . . .
O1 O 0.5688(3) 0.2287(3) 0.72121(13) 0.0765(17) Uani 1 1 d . . . . .
O1B O 0.666667 0.333333 0.76141(16) 0.064(2) Uani 1 3 d S T P . .
H1B H 0.666666 0.333334 0.783647 0.097 Uiso 1 3 calc R U P . .
O2 O 0.5488(3) 0.3016(3) 0.72984(13) 0.0784(17) Uani 1 1 d . . . . .
O3 O 0.1153(7) 0.0588(7) 0.4582(3) 0.160(6) Uani 1 1 d . . . . .
H3 H 0.085580 0.039409 0.473940 0.191 Uiso 0.67 1 d . U P . .
O4 O 0.1918(8) 0.1228(8) 0.4318(3) 0.176(6) Uani 1 1 d . . . . .
O5 O 0.6026(7) 0.4948(6) 0.5684(4) 0.248(9) Uani 1 1 d . U . . .
O6 O 0.4376(13) 0.5013(9) 0.5374(6) 0.268(9) Uani 1 1 d . U . . .
N1 N 0.4270(4) 0.2889(3) 0.59656(19) 0.082(2) Uani 1 1 d . . . . .
N2 N 0.3708(4) 0.2675(3) 0.55573(17) 0.082(2) Uani 1 1 d . . . . .
H2 H 0.355277 0.272373 0.539287 0.098 Uiso 1 1 calc R U . . .
C1 C 0.5398(3) 0.2555(4) 0.71638(16) 0.0552(19) Uani 1 1 d . . . . .
C2 C 0.4929(4) 0.2302(4) 0.69332(17) 0.064(2) Uani 1 1 d . . . . .
C3 C 0.4619(4) 0.2604(4) 0.68665(18) 0.071(2) Uani 1 1 d . . . . .
H3A H 0.466955 0.292739 0.698782 0.086 Uiso 1 1 calc R U . . .
C4 C 0.4244(4) 0.2433(5) 0.6626(2) 0.075(2) Uani 1 1 d . . . . .
H4 H 0.402586 0.263258 0.658732 0.090 Uiso 1 1 calc R U . . .
C5 C 0.4170(4) 0.1975(4) 0.64350(19) 0.072(2) Uani 1 1 d . . . . .
C6 C 0.4459(4) 0.1652(4) 0.65129(19) 0.076(2) Uani 1 1 d . . . . .
H6 H 0.439762 0.131938 0.639625 0.091 Uiso 1 1 calc R U . . .
C7 C 0.4835(4) 0.1821(4) 0.67621(19) 0.072(2) Uani 1 1 d . . . . .
H7 H 0.502627 0.160103 0.681327 0.087 Uiso 1 1 calc R U . . .
C8 C 0.3815(4) 0.1832(4) 0.61636(17) 0.071(2) Uani 1 1 d . . . . .
C9 C 0.3879(4) 0.2265(4) 0.5968(2) 0.072(2) Uani 1 1 d . . . . .
C10 C 0.3527(4) 0.2131(5) 0.57030(19) 0.075(2) Uani 1 1 d . . . . .
C11 C 0.3101(3) 0.1549(4) 0.56257(17) 0.068(2) Uani 1 1 d . . . . .
C12 C 0.3051(5) 0.1108(4) 0.5828(2) 0.082(3) Uani 1 1 d . . . . .
H12 H 0.276862 0.070111 0.578882 0.098 Uiso 1 1 calc R U . . .
C13 C 0.3400(4) 0.1249(4) 0.60801(19) 0.076(2) Uani 1 1 d . . . . .
H13 H 0.335461 0.093057 0.620379 0.091 Uiso 1 1 calc R U . . .
C14 C 0.2738(4) 0.1413(4) 0.53606(19) 0.077(2) Uani 1 1 d . . . . .
C15 C 0.2969(5) 0.1673(5) 0.5083(2) 0.093(3) Uani 1 1 d . . . . .
H15 H 0.338056 0.196623 0.506747 0.112 Uiso 1 1 calc R U . . .
C16 C 0.2622(7) 0.1519(6) 0.4837(2) 0.099(4) Uani 1 1 d . . . . .
H16 H 0.280585 0.169283 0.465241 0.119 Uiso 1 1 calc R U . . .
C17 C 0.2054(7) 0.1146(7) 0.4840(3) 0.100(4) Uani 1 1 d . . . . .
C18 C 0.1777(5) 0.0872(5) 0.5108(3) 0.100(4) Uani 1 1 d . . . . .
H18 H 0.135713 0.060677 0.511352 0.120 Uiso 1 1 calc R U . . .
C19 C 0.2123(4) 0.0990(5) 0.5374(2) 0.089(3) Uani 1 1 d . . . . .
H19 H 0.194322 0.078889 0.555412 0.106 Uiso 1 1 calc R U . . .
C20 C 0.1682(8) 0.0993(7) 0.4529(4) 0.108(4) Uani 1 1 d . . . . .
C21 C 0.4151(5) 0.3098(5) 0.5710(3) 0.094(3) Uani 1 1 d . . . . .
C22 C 0.4452(4) 0.3720(3) 0.5636(2) 0.112(4) Uani 1 1 d G U . . .
C23 C 0.5060(4) 0.4064(4) 0.5695(3) 0.147(6) Uani 1 1 d G U . . .
H23 H 0.526468 0.388794 0.578839 0.177 Uiso 1 1 calc R U . . .
C24 C 0.5368(5) 0.4666(4) 0.5619(3) 0.196(9) Uani 1 1 d G U . . .
C25 C 0.5068(7) 0.4923(3) 0.5483(3) 0.242(11) Uani 1 1 d G U . . .
H25 H 0.527874 0.533456 0.542998 0.290 Uiso 1 1 calc R U . . .
C26 C 0.4460(7) 0.4579(5) 0.5423(3) 0.189(7) Uani 1 1 d G U . . .
C27 C 0.4152(4) 0.3977(4) 0.5500(3) 0.143(6) Uani 1 1 d G U . . .
H27 H 0.373607 0.374208 0.545992 0.172 Uiso 1 1 calc R U . . .
C28 C 0.6388(15) 0.5499(14) 0.5590(6) 0.30(2) Uani 1 1 d . U . . .
H28A H 0.679956 0.562244 0.564844 0.445 Uiso 1 1 calc R U . . .
H28B H 0.636400 0.551344 0.537313 0.445 Uiso 1 1 calc R U . . .
H28C H 0.626990 0.577049 0.567963 0.445 Uiso 1 1 calc R U . . .
C29 C 0.3798(14) 0.4670(8) 0.5304(6) 0.205(9) Uani 1 1 d . U . . .
H29A H 0.362852 0.492491 0.525549 0.307 Uiso 1 1 calc R U . . .
H29B H 0.375907 0.441981 0.513267 0.307 Uiso 1 1 calc R U . . .
H29C H 0.358202 0.441453 0.547415 0.307 Uiso 1 1 calc R U . . .
O1W O 0.000000 0.000000 0.500000 0.28(3) Uani 1 6 d S T P . .
O7 O 0.5013(12) 0.4071(14) 0.6570(7) 0.357(14) Uani 1 1 d D U . . .
O8 O 0.3610(8) 0.3506(9) 0.6238(5) 0.278(10) Uani 1 1 d D U . . .
O9 O 0.2683(10) 0.3029(8) 0.5778(4) 0.241(8) Uani 1 1 d D U . . .
O10 O 0.3018(8) 0.2973(8) 0.5153(4) 0.196(6) Uani 1 1 d D U . . .
O11 O 0.3944(9) 0.3076(8) 0.4849(4) 0.245(10) Uani 1 1 d D U . . .
O12 O 0.4802(8) 0.2977(13) 0.4932(5) 0.303(14) Uani 1 1 d D U . . .
C30 C 0.4569(9) 0.4199(9) 0.6465(7) 0.225(10) Uani 1 1 d D U . . .
H30A H 0.465077 0.431890 0.625355 0.269 Uiso 1 1 calc R U . . .
H30B H 0.460124 0.454235 0.657821 0.269 Uiso 1 1 calc R U . . .
C31 C 0.3962(9) 0.3700(12) 0.6491(6) 0.243(12) Uani 1 1 d D U . . .
H31A H 0.398351 0.335624 0.657373 0.292 Uiso 1 1 calc R U . . .
H31B H 0.375082 0.381120 0.663965 0.292 Uiso 1 1 calc R U . . .
C32 C 0.2999(8) 0.3180(11) 0.6281(5) 0.237(11) Uani 1 1 d D U . . .
H32A H 0.286828 0.347232 0.632476 0.284 Uiso 1 1 calc R U . . .
H32B H 0.293301 0.294305 0.646412 0.284 Uiso 1 1 calc R U . . .
C33 C 0.2580(13) 0.2764(13) 0.6055(4) 0.241(13) Uani 1 1 d D U . . .
H33A H 0.262382 0.240523 0.604276 0.289 Uiso 1 1 calc R U . . .
H33B H 0.216411 0.263305 0.611632 0.289 Uiso 1 1 calc R U . . .
C34 C 0.2321(8) 0.2590(9) 0.5557(4) 0.171(7) Uani 1 1 d D U . . .
H34A H 0.239223 0.224787 0.556437 0.205 Uiso 1 1 calc R U . . .
H34B H 0.189244 0.243966 0.559750 0.205 Uiso 1 1 calc R U . . .
C35 C 0.2472(8) 0.2859(10) 0.5268(4) 0.198(9) Uani 1 1 d D U . . .
H35A H 0.215370 0.259477 0.512788 0.237 Uiso 1 1 calc R U . . .
H35B H 0.247075 0.324169 0.527714 0.237 Uiso 1 1 calc R U . . .
C36 C 0.3059(9) 0.3126(9) 0.4838(4) 0.205(11) Uani 1 1 d D U . . .
H36A H 0.285582 0.276199 0.471324 0.246 Uiso 1 1 calc R U . . .
H36B H 0.288237 0.338180 0.479787 0.246 Uiso 1 1 calc R U . . .
C37 C 0.3700(10) 0.3447(10) 0.4786(5) 0.212(11) Uani 1 1 d D U . . .
H37A H 0.378106 0.357881 0.457575 0.254 Uiso 1 1 calc R U . . .
H37B H 0.389215 0.380730 0.491366 0.254 Uiso 1 1 calc R U . . .
C38 C 0.4125(14) 0.2959(18) 0.4558(6) 0.294(17) Uani 1 1 d D U . . .
H38A H 0.407026 0.318703 0.439597 0.353 Uiso 1 1 calc R U . . .
H38B H 0.391011 0.252764 0.450783 0.353 Uiso 1 1 calc R U . . .
C39 C 0.4769(13) 0.319(2) 0.4623(7) 0.35(2) Uani 1 1 d D U . . .
H39A H 0.499753 0.362734 0.461238 0.418 Uiso 1 1 calc R U . . .
H39B H 0.493981 0.302497 0.447654 0.418 Uiso 1 1 calc R U . . .
C40 C 0.5426(9) 0.3079(16) 0.4938(5) 0.237(13) Uani 1 1 d D U . . .
H40A H 0.570989 0.351183 0.496059 0.285 Uiso 1 1 calc R U . . .
H40B H 0.551059 0.295134 0.474481 0.285 Uiso 1 1 calc R U . . .
C41 C 0.5530(16) 0.2747(16) 0.5184(6) 0.336(17) Uani 1 1 d D U . . .
H41A H 0.519882 0.232684 0.518442 0.403 Uiso 1 1 calc R U . . .
H41B H 0.590467 0.274331 0.514338 0.403 Uiso 1 1 calc R U . . .
C42 C 0.5571(15) 0.2997(14) 0.5476(5) 0.299(16) Uani 1 1 d D U . . .
H42A H 0.526473 0.312117 0.547037 0.359 Uiso 1 1 calc R U . . .
H42B H 0.595968 0.337427 0.547092 0.359 Uiso 1 1 calc R U . . .
C43 C 0.5534(7) 0.2783(11) 0.5780(5) 0.226(10) Uani 1 1 d D U . . .
H43A H 0.581836 0.263676 0.581096 0.271 Uiso 1 1 calc R U . . .
H43B H 0.512494 0.245714 0.582588 0.271 Uiso 1 1 calc R U . . .
C44 C 0.5697(7) 0.3320(10) 0.5967(4) 0.196(9) Uani 1 1 d D U . . .
H44A H 0.612003 0.361753 0.592610 0.235 Uiso 1 1 calc R U . . .
H44B H 0.545346 0.349592 0.589954 0.235 Uiso 1 1 calc R U . . .
C45 C 0.5632(7) 0.3249(8) 0.6264(4) 0.231(12) Uani 1 1 d D U . . .
H45A H 0.591419 0.312187 0.633604 0.277 Uiso 1 1 calc R U . . .
H45B H 0.522312 0.291692 0.630508 0.277 Uiso 1 1 calc R U . . .
C46 C 0.5726(5) 0.3757(6) 0.6437(3) 0.112(4) Uani 1 1 d D U . . .
H46A H 0.606857 0.413289 0.636145 0.134 Uiso 1 1 calc R U . . .
H46B H 0.578829 0.370840 0.664986 0.134 Uiso 1 1 calc R U . . .
C47 C 0.5143(8) 0.3736(9) 0.6384(4) 0.181(9) Uani 1 1 d D U . . .
H47A H 0.514057 0.386761 0.617785 0.217 Uiso 1 1 calc R U . . .
H47B H 0.481787 0.331460 0.640026 0.217 Uiso 1 1 calc R U . . .

loop_
_atom_site_aniso_label
_atom_site_aniso_U_11
_atom_site_aniso_U_22
_atom_site_aniso_U_33
_atom_site_aniso_U_23
_atom_site_aniso_U_13
_atom_site_aniso_U_12
Zn1 0.0696(7) 0.0712(7) 0.0367(7) 0.0018(4) 0.0085(4) 0.0360(6)
O1 0.095(4) 0.071(4) 0.060(3) -0.007(3) -0.018(3) 0.038(3)
O1B 0.081(4) 0.081(4) 0.031(4) 0.000 0.000 0.0405(19)
O2 0.087(4) 0.098(5) 0.060(3) -0.016(3) -0.018(3) 0.053(4)
O3 0.202(12) 0.169(10) 0.177(10) -0.112(9) -0.140(10) 0.145(11)
O4 0.244(16) 0.248(16) 0.084(6) -0.077(9) -0.063(9) 0.158(14)
O5 0.180(12) 0.103(8) 0.271(16) 0.015(9) -0.022(11) -0.072(9)
O6 0.30(2) 0.138(11) 0.313(18) 0.017(13) -0.038(18) 0.073(13)
N1 0.080(5) 0.059(4) 0.091(5) -0.010(4) -0.025(4) 0.024(4)
N2 0.083(5) 0.076(5) 0.068(4) -0.005(4) -0.033(4) 0.026(4)
C1 0.059(4) 0.069(5) 0.045(4) 0.007(4) -0.001(3) 0.038(4)
C2 0.077(5) 0.068(5) 0.053(4) -0.002(4) -0.012(4) 0.042(4)
C3 0.083(6) 0.085(6) 0.054(5) -0.020(4) -0.022(4) 0.047(5)
C4 0.066(5) 0.101(7) 0.074(6) -0.015(5) -0.017(4) 0.054(5)
C5 0.069(5) 0.076(6) 0.068(5) -0.009(4) -0.021(4) 0.034(5)
C6 0.094(6) 0.074(5) 0.051(5) -0.011(4) -0.021(4) 0.037(5)
C7 0.091(6) 0.072(5) 0.056(5) -0.011(4) -0.017(4) 0.042(5)
C8 0.073(5) 0.081(6) 0.051(4) -0.007(4) -0.015(4) 0.035(5)
C9 0.058(5) 0.078(6) 0.075(5) -0.020(5) -0.018(4) 0.030(5)
C10 0.067(5) 0.088(7) 0.055(5) 0.002(5) -0.018(4) 0.028(5)
C11 0.048(4) 0.065(5) 0.060(4) -0.013(4) -0.017(4) 0.005(4)
C12 0.087(6) 0.067(5) 0.068(5) -0.002(5) -0.002(5) 0.022(5)
C13 0.071(5) 0.068(6) 0.060(5) 0.001(4) -0.010(4) 0.014(5)
C14 0.059(5) 0.077(6) 0.073(5) -0.020(5) -0.019(4) 0.017(5)
C15 0.086(7) 0.097(7) 0.066(6) 0.004(5) -0.024(5) 0.023(6)
C16 0.140(12) 0.103(8) 0.057(6) -0.015(5) -0.025(7) 0.063(8)
C17 0.123(10) 0.136(11) 0.070(7) -0.051(7) -0.045(7) 0.086(9)
C18 0.070(6) 0.084(7) 0.151(11) -0.066(8) -0.052(7) 0.043(6)
C19 0.060(5) 0.108(8) 0.095(6) -0.034(6) -0.010(5) 0.039(6)
C20 0.123(11) 0.109(10) 0.126(12) -0.066(9) -0.051(10) 0.085(9)
C21 0.076(6) 0.081(7) 0.116(8) -0.001(6) -0.041(6) 0.032(6)
C22 0.126(10) 0.079(7) 0.112(8) -0.019(6) -0.042(7) 0.038(7)
C23 0.133(11) 0.065(7) 0.185(14) -0.010(8) -0.023(10) 0.006(8)
C24 0.224(17) 0.059(8) 0.185(14) 0.016(9) -0.045(13) -0.018(10)
C25 0.31(2) 0.068(9) 0.259(18) 0.007(12) -0.020(19) 0.026(13)
C26 0.276(18) 0.104(10) 0.203(14) 0.048(10) -0.040(14) 0.108(11)
C27 0.193(14) 0.109(10) 0.127(10) 0.010(8) -0.045(10) 0.074(10)
C28 0.27(3) 0.21(3) 0.20(2) 0.03(2) -0.11(2) -0.04(3)
C29 0.26(2) 0.084(10) 0.252(19) 0.012(11) -0.083(17) 0.071(12)
O1W 0.090(10) 0.090(10) 0.66(10) 0.000 0.000 0.045(5)
O7 0.40(3) 0.26(2) 0.45(3) 0.01(2) -0.09(3) 0.19(2)
O8 0.220(16) 0.210(15) 0.34(2) 0.017(15) -0.156(16) 0.059(13)
O9 0.254(17) 0.194(14) 0.263(18) 0.015(13) -0.069(15) 0.102(13)
O10 0.192(13) 0.190(12) 0.217(13) 0.033(11) -0.010(11) 0.104(10)
O11 0.30(2) 0.140(11) 0.196(13) 0.003(11) 0.068(14) 0.037(12)
O12 0.212(17) 0.36(3) 0.24(2) -0.02(2) 0.097(17) 0.073(19)
C30 0.235(18) 0.200(16) 0.35(2) -0.090(17) -0.103(18) 0.190(15)
C31 0.180(17) 0.167(16) 0.31(2) -0.064(18) -0.142(17) 0.034(14)
C32 0.159(15) 0.186(18) 0.33(2) -0.001(18) -0.138(16) 0.056(14)
C33 0.25(2) 0.25(2) 0.150(16) 0.011(16) -0.039(17) 0.07(2)
C34 0.121(11) 0.186(16) 0.192(16) -0.031(14) -0.064(11) 0.065(11)
C35 0.119(11) 0.200(16) 0.27(2) 0.101(14) -0.049(13) 0.080(11)
C36 0.213(19) 0.120(12) 0.180(15) 0.063(11) -0.060(15) 0.007(12)
C37 0.26(2) 0.125(14) 0.185(16) 0.058(12) -0.028(17) 0.052(15)
C38 0.28(3) 0.24(2) 0.24(2) -0.04(2) 0.01(2) 0.04(2)
C39 0.27(3) 0.31(3) 0.29(3) -0.03(3) 0.02(3) 0.02(3)
C40 0.130(14) 0.39(4) 0.20(2) 0.00(2) 0.001(15) 0.135(18)
C41 0.19(2) 0.41(3) 0.35(3) -0.12(3) -0.05(2) 0.10(2)
C42 0.183(18) 0.34(3) 0.32(3) -0.20(2) -0.03(2) 0.090(19)
C43 0.075(9) 0.27(2) 0.30(2) -0.14(2) -0.075(13) 0.061(12)
C44 0.070(8) 0.217(18) 0.216(19) -0.035(17) -0.005(11) 0.008(11)
C45 0.108(11) 0.203(16) 0.191(16) -0.089(15) 0.056(11) -0.065(11)
C46 0.068(6) 0.136(10) 0.132(9) -0.033(8) -0.030(6) 0.051(7)
C47 0.22(2) 0.120(12) 0.127(12) -0.033(10) -0.010(13) 0.026(13)

loop_
_atom_type_symbol
_atom_type_description
_atom_type_scat_dispersion_real
_atom_type_scat_dispersion_imag
_atom_type_scat_source
C C 0.0181 0.0091 'International Tables Vol C Tables 4.2.6.8 and 6.1.1.4'
H H 0.0000 0.0000 'International Tables Vol C Tables 4.2.6.8 and 6.1.1.4'
N N 0.0311 0.0180 'International Tables Vol C Tables 4.2.6.8 and 6.1.1.4'
O O 0.0492 0.0322 'International Tables Vol C Tables 4.2.6.8 and 6.1.1.4'
Zn Zn -1.5491 0.6778 'International Tables Vol C Tables 4.2.6.8 and 6.1.1.4'

loop_
_geom_angle_atom_site_label_1
_geom_angle_atom_site_label_2
_geom_angle_atom_site_label_3
_geom_angle
_geom_angle_site_symmetry_1
_geom_angle_site_symmetry_3
_geom_angle_publ_flag
O1 Zn1 O1B 107.4(2) 3_665 . ?
O1 Zn1 O3 119.6(4) 3_665 5 ?
O2 Zn1 O1 107.5(3) . 3_665 ?
O2 Zn1 O1B 102.4(2) . . ?
O2 Zn1 O3 121.6(4) . 5 ?
O3 Zn1 O1B 95.0(6) 5 . ?
C1 O1 Zn1 128.6(5) . 2_655 ?
Zn1 O1B Zn1 114.20(16) 2_655 . ?
Zn1 O1B Zn1 114.20(16) 3_665 . ?
Zn1 O1B Zn1 114.19(16) 2_655 3_665 ?
Zn1 O1B H1B 104.2 2_655 . ?
Zn1 O1B H1B 104.2 3_665 . ?
Zn1 O1B H1B 104.2 . . ?
C1 O2 Zn1 136.7(5) . . ?
Zn1 O3 H3 117.3(9) 9_554 . ?
C20 O3 Zn1 96.6(13) . 9_554 ?
C20 O3 H3 144.0(11) . . ?
C28 O5 C24 119(2) . . ?
C26 O6 C29 94.9(18) . . ?
C21 N1 C9 106.6(8) . . ?
C10 N2 H2 126.1 . . ?
C21 N2 H2 126.1 . . ?
C21 N2 C10 107.8(8) . . ?
O1 C1 C2 117.2(7) . . ?
O2 C1 O1 123.9(7) . . ?
O2 C1 C2 118.9(7) . . ?
C3 C2 C1 118.3(7) . . ?
C7 C2 C1 121.9(8) . . ?
C7 C2 C3 119.4(7) . . ?
C2 C3 H3A 120.1 . . ?
C4 C3 C2 119.8(8) . . ?
C4 C3 H3A 120.1 . . ?
C3 C4 H4 118.9 . . ?
C3 C4 C5 122.2(8) . . ?
C5 C4 H4 118.9 . . ?
C4 C5 C6 117.4(7) . . ?
C4 C5 C8 122.0(8) . . ?
C6 C5 C8 120.6(8) . . ?
C5 C6 H6 119.9 . . ?
C7 C6 C5 120.2(8) . . ?
C7 C6 H6 119.9 . . ?
C2 C7 C6 120.7(9) . . ?
C2 C7 H7 119.6 . . ?
C6 C7 H7 119.6 . . ?
C9 C8 C5 121.9(8) . . ?
C9 C8 C13 115.1(7) . . ?
C13 C8 C5 123.0(8) . . ?
N1 C9 C10 105.9(8) . . ?
C8 C9 N1 131.8(8) . . ?
C8 C9 C10 122.3(8) . . ?
N2 C10 C9 107.1(8) . . ?
C11 C10 N2 130.8(8) . . ?
C11 C10 C9 122.1(9) . . ?
C10 C11 C12 114.4(7) . . ?
C10 C11 C14 122.3(9) . . ?
C12 C11 C14 123.3(8) . . ?
C11 C12 H12 118.9 . . ?
C13 C12 C11 122.3(8) . . ?
C13 C12 H12 118.9 . . ?
C8 C13 H13 118.2 . . ?
C12 C13 C8 123.6(9) . . ?
C12 C13 H13 118.2 . . ?
C15 C14 C11 123.3(8) . . ?
C15 C14 C19 117.0(8) . . ?
C19 C14 C11 119.7(9) . . ?
C14 C15 H15 119.1 . . ?
C16 C15 C14 121.7(11) . . ?
C16 C15 H15 119.1 . . ?
C15 C16 H16 118.3 . . ?
C17 C16 C15 123.4(12) . . ?
C17 C16 H16 118.3 . . ?
C16 C17 C18 119.2(9) . . ?
C16 C17 C20 119.0(15) . . ?
C18 C17 C20 121.7(14) . . ?
C17 C18 H18 119.8 . . ?
C17 C18 C19 120.3(10) . . ?
C19 C18 H18 119.8 . . ?
C14 C19 C18 118.2(11) . . ?
C14 C19 H19 120.9 . . ?
C18 C19 H19 120.9 . . ?
O3 C20 Zn1 52.7(8) . 9_554 ?
O3 C20 C17 107.7(16) . . ?
O4 C20 Zn1 79.8(11) . 9_554 ?
O4 C20 O3 132.5(17) . . ?
O4 C20 C17 119.8(17) . . ?
C17 C20 Zn1 160.4(15) . 9_554 ?
N1 C21 C22 122.4(9) . . ?
N2 C21 N1 112.6(9) . . ?
N2 C21 C22 124.8(9) . . ?
C23 C22 C21 118.7(7) . . ?
C23 C22 C27 120.0 . . ?
C27 C22 C21 121.3(7) . . ?
C22 C23 H23 120.0 . . ?
C22 C23 C24 120.0 . . ?
C24 C23 H23 120.0 . . ?
C23 C24 O5 111.7(10) . . ?
C25 C24 O5 128.2(11) . . ?
C25 C24 C23 120.0 . . ?
C24 C25 H25 120.0 . . ?
C26 C25 C24 120.0 . . ?
C26 C25 H25 120.0 . . ?
O6 C26 C25 96.1(16) . . ?
O6 C26 C27 141.2(17) . . ?
C25 C26 C27 120.0 . . ?
C22 C27 H27 120.0 . . ?
C26 C27 C22 120.0 . . ?
C26 C27 H27 120.0 . . ?
O5 C28 H28A 109.5 . . ?
O5 C28 H28B 109.5 . . ?
O5 C28 H28C 109.5 . . ?
H28A C28 H28B 109.5 . . ?
H28A C28 H28C 109.5 . . ?
H28B C28 H28C 109.5 . . ?
O6 C29 C26 41.1(13) . . ?
O6 C29 H29A 109.5 . . ?
O6 C29 H29B 109.5 . . ?
O6 C29 H29C 109.5 . . ?
C26 C29 H29A 150.5 . . ?
C26 C29 H29B 86.7 . . ?
C26 C29 H29C 86.7 . . ?
H29A C29 H29B 109.5 . . ?
H29A C29 H29C 109.5 . . ?
H29B C29 H29C 109.5 . . ?
C47 O7 C30 115(2) . . ?
C32 O8 C31 116.6(19) . . ?
C33 O9 C34 110.1(16) . . ?
C35 O10 C36 110.4(15) . . ?
C37 O11 C38 104.8(19) . . ?
C40 O12 C39 101.5(16) . . ?
O7 C30 H30A 108.8 . . ?
O7 C30 H30B 108.8 . . ?
O7 C30 C31 114(2) . . ?
H30A C30 H30B 107.7 . . ?
C31 C30 H30A 108.8 . . ?
C31 C30 H30B 108.8 . . ?
O8 C31 C30 118(2) . . ?
O8 C31 H31A 107.7 . . ?
O8 C31 H31B 107.7 . . ?
C30 C31 H31A 107.7 . . ?
C30 C31 H31B 107.7 . . ?
H31A C31 H31B 107.1 . . ?
O8 C32 H32A 106.6 . . ?
O8 C32 H32B 106.6 . . ?
O8 C32 C33 123(2) . . ?
H32A C32 H32B 106.5 . . ?
C33 C32 H32A 106.6 . . ?
C33 C32 H32B 106.6 . . ?
O9 C33 C32 111.6(19) . . ?
O9 C33 H33A 109.3 . . ?
O9 C33 H33B 109.3 . . ?
C32 C33 H33A 109.3 . . ?
C32 C33 H33B 109.3 . . ?
H33A C33 H33B 108.0 . . ?
O9 C34 H34A 109.8 . . ?
O9 C34 H34B 109.8 . . ?
H34A C34 H34B 108.2 . . ?
C35 C34 O9 109.4(17) . . ?
C35 C34 H34A 109.8 . . ?
C35 C34 H34B 109.8 . . ?
O10 C35 C34 116.3(13) . . ?
O10 C35 H35A 108.2 . . ?
O10 C35 H35B 108.2 . . ?
C34 C35 H35A 108.2 . . ?
C34 C35 H35B 108.2 . . ?
H35A C35 H35B 107.4 . . ?
O10 C36 H36A 111.2 . . ?
O10 C36 H36B 111.2 . . ?
H36A C36 H36B 109.1 . . ?
C37 C36 O10 102.7(15) . . ?
C37 C36 H36A 111.2 . . ?
C37 C36 H36B 111.2 . . ?
O11 C37 C36 110.3(16) . . ?
O11 C37 H37A 109.6 . . ?
O11 C37 H37B 109.6 . . ?
C36 C37 H37A 109.6 . . ?
C36 C37 H37B 109.6 . . ?
H37A C37 H37B 108.1 . . ?
O11 C38 H38A 112.0 . . ?
O11 C38 H38B 112.0 . . ?
O11 C38 C39 98.7(19) . . ?
H38A C38 H38B 109.7 . . ?
C39 C38 H38A 112.0 . . ?
C39 C38 H38B 112.0 . . ?
O12 C39 H39A 110.3 . . ?
O12 C39 H39B 110.3 . . ?
C38 C39 O12 107(2) . . ?
C38 C39 H39A 110.3 . . ?
C38 C39 H39B 110.3 . . ?
H39A C39 H39B 108.6 . . ?
O12 C40 H40A 108.9 . . ?
O12 C40 H40B 108.9 . . ?
O12 C40 C41 113(2) . . ?
H40A C40 H40B 107.7 . . ?
C41 C40 H40A 108.9 . . ?
C41 C40 H40B 108.9 . . ?
C40 C41 H41A 108.7 . . ?
C40 C41 H41B 108.7 . . ?
H41A C41 H41B 107.6 . . ?
C42 C41 C40 114(3) . . ?
C42 C41 H41A 108.7 . . ?
C42 C41 H41B 108.7 . . ?
C41 C42 H42A 103.5 . . ?
C41 C42 H42B 103.5 . . ?
C41 C42 C43 135(3) . . ?
H42A C42 H42B 105.3 . . ?
C43 C42 H42A 103.5 . . ?
C43 C42 H42B 103.5 . . ?
C42 C43 H43A 110.9 . . ?
C42 C43 H43B 110.9 . . ?
C42 C43 C44 104.1(19) . . ?
H43A C43 H43B 109.0 . . ?
C44 C43 H43A 110.9 . . ?
C44 C43 H43B 110.9 . . ?
C43 C44 H44A 107.7 . . ?
C43 C44 H44B 107.7 . . ?
H44A C44 H44B 107.1 . . ?
C45 C44 C43 118.4(19) . . ?
C45 C44 H44A 107.7 . . ?
C45 C44 H44B 107.7 . . ?
C44 C45 H45A 108.0 . . ?
C44 C45 H45B 108.0 . . ?
C44 C45 C46 117.2(19) . . ?
H45A C45 H45B 107.2 . . ?
C46 C45 H45A 108.0 . . ?
C46 C45 H45B 108.0 . . ?
C45 C46 H46A 111.8 . . ?
C45 C46 H46B 111.8 . . ?
C45 C46 C47 100.0(12) . . ?
H46A C46 H46B 109.5 . . ?
C47 C46 H46A 111.8 . . ?
C47 C46 H46B 111.8 . . ?
O7 C47 C46 116.3(15) . . ?
O7 C47 H47A 108.2 . . ?
O7 C47 H47B 108.2 . . ?
C46 C47 H47A 108.2 . . ?
C46 C47 H47B 108.2 . . ?
H47A C47 H47B 107.4 . . ?

loop_
_geom_bond_atom_site_label_1
_geom_bond_atom_site_label_2
_geom_bond_distance
_geom_bond_site_symmetry_2
_geom_bond_publ_flag
Zn1 O1 1.961(6) 3_665 ?
Zn1 O1B 1.987(2) . ?
Zn1 O2 1.960(7) . ?
Zn1 O3 1.966(9) 5 ?
O1 C1 1.266(10) . ?
O1B H1B 1.0000 . ?
O2 C1 1.249(10) . ?
O3 H3 0.98(2) . ?
O3 C20 1.26(2) . ?
O4 C20 1.13(2) . ?
O5 C24 1.51(2) . ?
O5 C28 1.32(3) . ?
O6 C26 1.26(2) . ?
O6 C29 1.34(3) . ?
N1 C9 1.411(12) . ?
N1 C21 1.368(13) . ?
N2 H2 0.8800 . ?
N2 C10 1.402(13) . ?
N2 C21 1.314(13) . ?
C1 C2 1.476(12) . ?
C2 C3 1.402(12) . ?
C2 C7 1.375(12) . ?
C3 H3A 0.9500 . ?
C3 C4 1.372(13) . ?
C4 H4 0.9500 . ?
C4 C5 1.395(13) . ?
C5 C6 1.412(14) . ?
C5 C8 1.459(12) . ?
C6 H6 0.9500 . ?
C6 C7 1.402(12) . ?
C7 H7 0.9500 . ?
C8 C9 1.365(14) . ?
C8 C13 1.395(13) . ?
C9 C10 1.434(13) . ?
C10 C11 1.393(13) . ?
C11 C12 1.411(14) . ?
C11 C14 1.447(12) . ?
C12 H12 0.9500 . ?
C12 C13 1.379(13) . ?
C13 H13 0.9500 . ?
C14 C15 1.402(14) . ?
C14 C19 1.408(14) . ?
C15 H15 0.9500 . ?
C15 C16 1.353(16) . ?
C16 H16 0.9500 . ?
C16 C17 1.292(19) . ?
C17 C18 1.400(19) . ?
C17 C20 1.628(19) . ?
C18 H18 0.9500 . ?
C18 C19 1.432(15) . ?
C19 H19 0.9500 . ?
C21 C22 1.430(13) . ?
C22 C23 1.3900 . ?
C22 C27 1.3900 . ?
C23 H23 0.9500 . ?
C23 C24 1.3900 . ?
C24 C25 1.3900 . ?
C25 H25 0.9500 . ?
C25 C26 1.3900 . ?
C26 C27 1.3900 . ?
C27 H27 0.9500 . ?
C28 H28A 0.9800 . ?
C28 H28B 0.9800 . ?
C28 H28C 0.9800 . ?
C29 H29A 0.9800 . ?
C29 H29B 0.9800 . ?
C29 H29C 0.9800 . ?
O7 C30 1.423(17) . ?
O7 C47 1.359(18) . ?
O8 C31 1.386(17) . ?
O8 C32 1.381(18) . ?
O9 C33 1.378(17) . ?
O9 C34 1.446(16) . ?
O10 C35 1.389(15) . ?
O10 C36 1.460(15) . ?
O11 C37 1.414(17) . ?
O11 C38 1.474(18) . ?
O12 C39 1.508(18) . ?
O12 C40 1.498(17) . ?
C30 H30A 0.9900 . ?
C30 H30B 0.9900 . ?
C30 C31 1.454(18) . ?
C31 H31A 0.9900 . ?
C31 H31B 0.9900 . ?
C32 H32A 0.9900 . ?
C32 H32B 0.9900 . ?
C32 C33 1.482(17) . ?
C33 H33A 0.9900 . ?
C33 H33B 0.9900 . ?
C34 H34A 0.9900 . ?
C34 H34B 0.9900 . ?
C34 C35 1.430(16) . ?
C35 H35A 0.9900 . ?
C35 H35B 0.9900 . ?
C36 H36A 0.9900 . ?
C36 H36B 0.9900 . ?
C36 C37 1.454(17) . ?
C37 H37A 0.9900 . ?
C37 H37B 0.9900 . ?
C38 H38A 0.9900 . ?
C38 H38B 0.9900 . ?
C38 C39 1.491(19) . ?
C39 H39A 0.9900 . ?
C39 H39B 0.9900 . ?
C40 H40A 0.9900 . ?
C40 H40B 0.9900 . ?
C40 C41 1.506(19) . ?
C41 H41A 0.9900 . ?
C41 H41B 0.9900 . ?
C41 C42 1.441(18) . ?
C42 H42A 0.9900 . ?
C42 H42B 0.9900 . ?
C42 C43 1.461(19) . ?
C43 H43A 0.9900 . ?
C43 H43B 0.9900 . ?
C43 C44 1.492(17) . ?
C44 H44A 0.9900 . ?
C44 H44B 0.9900 . ?
C44 C45 1.346(17) . ?
C45 H45A 0.9900 . ?
C45 H45B 0.9900 . ?
C45 C46 1.439(15) . ?
C46 H46A 0.9900 . ?
C46 H46B 0.9900 . ?
C46 C47 1.500(16) . ?
C47 H47A 0.9900 . ?
C47 H47B 0.9900 . ?

loop_
_geom_torsion_atom_site_label_1
_geom_torsion_atom_site_label_2
_geom_torsion_atom_site_label_3
_geom_torsion_atom_site_label_4
_geom_torsion
_geom_torsion_site_symmetry_1
_geom_torsion_site_symmetry_2
_geom_torsion_site_symmetry_3
_geom_torsion_site_symmetry_4
_geom_torsion_publ_flag
Zn1 O1 C1 O2 2.2(11) 2_655 . . . ?
Zn1 O1 C1 C2 -178.1(5) 2_655 . . . ?
Zn1 O2 C1 O1 25.7(12) . . . . ?
Zn1 O2 C1 C2 -154.1(6) . . . . ?
Zn1 O3 C20 O4 -1.7(18) 9_554 . . . ?
Zn1 O3 C20 C17 -178.6(7) 9_554 . . . ?
O1 C1 C2 C3 -177.3(8) . . . . ?
O1 C1 C2 C7 -4.5(12) . . . . ?
O2 C1 C2 C3 2.5(12) . . . . ?
O2 C1 C2 C7 175.3(8) . . . . ?
O5 C24 C25 C26 175.9(17) . . . . ?
O6 C26 C27 C22 -156(3) . . . . ?
N1 C9 C10 N2 -1.4(11) . . . . ?
N1 C9 C10 C11 178.0(9) . . . . ?
N1 C21 C22 C23 39.7(16) . . . . ?
N1 C21 C22 C27 -142.1(10) . . . . ?
N2 C10 C11 C12 178.6(10) . . . . ?
N2 C10 C11 C14 -1.8(17) . . . . ?
N2 C21 C22 C23 -145.5(11) . . . . ?
N2 C21 C22 C27 32.7(18) . . . . ?
C1 C2 C3 C4 170.6(9) . . . . ?
C1 C2 C7 C6 -169.2(8) . . . . ?
C2 C3 C4 C5 -2.2(15) . . . . ?
C3 C2 C7 C6 3.5(14) . . . . ?
C3 C4 C5 C6 5.5(15) . . . . ?
C3 C4 C5 C8 -174.0(10) . . . . ?
C4 C5 C6 C7 -4.3(14) . . . . ?
C4 C5 C8 C9 47.3(14) . . . . ?
C4 C5 C8 C13 -134.5(10) . . . . ?
C5 C6 C7 C2 -0.1(14) . . . . ?
C5 C8 C9 N1 2.5(16) . . . . ?
C5 C8 C9 C10 -179.1(9) . . . . ?
C5 C8 C13 C12 178.5(10) . . . . ?
C6 C5 C8 C9 -132.1(10) . . . . ?
C6 C5 C8 C13 46.1(14) . . . . ?
C7 C2 C3 C4 -2.4(14) . . . . ?
C8 C5 C6 C7 175.2(9) . . . . ?
C8 C9 C10 N2 179.9(9) . . . . ?
C8 C9 C10 C11 -0.8(15) . . . . ?
C9 N1 C21 N2 2.7(13) . . . . ?
C9 N1 C21 C22 178.1(11) . . . . ?
C9 C8 C13 C12 -3.2(15) . . . . ?
C9 C10 C11 C12 -0.5(14) . . . . ?
C9 C10 C11 C14 179.0(9) . . . . ?
C10 N2 C21 N1 -3.6(14) . . . . ?
C10 N2 C21 C22 -178.8(12) . . . . ?
C10 C11 C12 C13 -0.1(15) . . . . ?
C10 C11 C14 C15 44.3(16) . . . . ?
C10 C11 C14 C19 -137.1(10) . . . . ?
C11 C12 C13 C8 2.1(16) . . . . ?
C11 C14 C15 C16 177.3(11) . . . . ?
C11 C14 C19 C18 179.3(10) . . . . ?
C12 C11 C14 C15 -136.2(12) . . . . ?
C12 C11 C14 C19 42.4(15) . . . . ?
C13 C8 C9 N1 -175.9(9) . . . . ?
C13 C8 C9 C10 2.6(14) . . . . ?
C14 C11 C12 C13 -179.6(9) . . . . ?
C14 C15 C16 C17 3(2) . . . . ?
C15 C14 C19 C18 -2.1(15) . . . . ?
C15 C16 C17 C18 -2(2) . . . . ?
C15 C16 C17 C20 -180.0(11) . . . . ?
C16 C17 C18 C19 -1.9(17) . . . . ?
C16 C17 C20 Zn1 171.4(17) . . . 9_554 ?
C16 C17 C20 O3 174.7(11) . . . . ?
C16 C17 C20 O4 -2.7(19) . . . . ?
C17 C18 C19 C14 3.7(16) . . . . ?
C18 C17 C20 Zn1 -7(3) . . . 9_554 ?
C18 C17 C20 O3 -3.6(15) . . . . ?
C18 C17 C20 O4 179.0(13) . . . . ?
C19 C14 C15 C16 -1.3(18) . . . . ?
C20 C17 C18 C19 176.4(10) . . . . ?
C21 N1 C9 C8 177.9(11) . . . . ?
C21 N1 C9 C10 -0.7(11) . . . . ?
C21 N2 C10 C9 3.0(12) . . . . ?
C21 N2 C10 C11 -176.3(11) . . . . ?
C21 C22 C23 C24 178.2(11) . . . . ?
C21 C22 C27 C26 -178.2(12) . . . . ?
C22 C23 C24 O5 -176.5(14) . . . . ?
C22 C23 C24 C25 0.0 . . . . ?
C23 C22 C27 C26 0.0 . . . . ?
C23 C24 C25 C26 0.0 . . . . ?
C24 C25 C26 O6 165.2(17) . . . . ?
C24 C25 C26 C27 0.0 . . . . ?
C25 C26 C27 C22 0.0 . . . . ?
C27 C22 C23 C24 0.0 . . . . ?
C28 O5 C24 C23 172(2) . . . . ?
C28 O5 C24 C25 -4(3) . . . . ?
C29 O6 C26 C25 177.2(19) . . . . ?
C29 O6 C26 C27 -23(4) . . . . ?
O7 C30 C31 O8 -124(3) . . . . ?
O8 C32 C33 O9 -49(4) . . . . ?
O9 C34 C35 O10 73(3) . . . . ?
O10 C36 C37 O11 60(2) . . . . ?
O11 C38 C39 O12 41(4) . . . . ?
O12 C40 C41 C42 -74(4) . . . . ?
C30 O7 C47 C46 161(2) . . . . ?
C31 O8 C32 C33 -157(3) . . . . ?
C32 O8 C31 C30 -159(2) . . . . ?
C33 O9 C34 C35 -175(2) . . . . ?
C34 O9 C33 C32 173(2) . . . . ?
C35 O10 C36 C37 158.5(19) . . . . ?
C36 O10 C35 C34 167.9(19) . . . . ?
C37 O11 C38 C39 123(3) . . . . ?
C38 O11 C37 C36 111(2) . . . . ?
C39 O12 C40 C41 -163(3) . . . . ?
C40 O12 C39 C38 165(3) . . . . ?
C40 C41 C42 C43 164(3) . . . . ?
C41 C42 C43 C44 173(4) . . . . ?
C42 C43 C44 C45 172(2) . . . . ?
C43 C44 C45 C46 -173.1(14) . . . . ?
C44 C45 C46 C47 78(2) . . . . ?
C45 C46 C47 O7 165(2) . . . . ?
C47 O7 C30 C31 77(3) . . . . ?

loop_
_twin_individual_id
_twin_individual_mass_fraction_refined
1 0.736(3)
2 0.264(3)
